data_7156094
loop_
_publ_author_name
'Cholewiak, Agnieszka'
'Dobrzycki, \/Lukasz'
'Jurczak, Janusz'
'Ulatowski, Filip'

_publ_section_title
;
 Disulphide bond exchange inhibited by air - kinetic and thermodynamic
 products in a library of macrocyclic cysteine derivatives.
;
_journal_issue 14
_journal_name_full 'Organic &amp; biomolecular chemistry'
_journal_page_first 2411
_journal_page_last 2420
_journal_paper_doi 10.1039/c7ob03123h
_journal_volume 16
_journal_year 2018
_chemical_formula_sum 'C26 H38 N6 O6 S6'
_chemical_formula_weight 722.98
_space_group_crystal_system monoclinic
_space_group_IT_number 15
_space_group_name_Hall '-C 2yc'
_space_group_name_H-M_alt 'C 1 2/c 1'
_symmetry_space_group_name_Hall '-C 2yc'
_symmetry_space_group_name_H-M 'C 1 2/c 1'
_atom_sites_solution_hydrogens mixed
_audit_update_record
;
2017-05-22 deposited with the CCDC.
2018-02-05 downloaded from the CCDC.
;
_cell_angle_alpha 90
_cell_angle_beta 92.5215(13)
_cell_angle_gamma 90
_cell_formula_units_Z 4
_cell_length_a 15.4619(9)
_cell_length_b 9.5378(5)
_cell_length_c 22.6171(12)
_cell_measurement_reflns_used 9931
_cell_measurement_temperature 100.(2)
_cell_measurement_theta_max 26.1073
_cell_measurement_theta_min 2.5098
_cell_volume 3332.2(3)
_computing_cell_refinement 'SAINT V8.34A (Bruker AXS Inc., 2013)'
_computing_data_collection 'APEX2 V2013 (Bruker AXS Inc., 2013)'
_computing_data_reduction 'SAINT V8.34A (Bruker AXS Inc., 2013)'
_computing_publication_material 'APEX2 V2013 (Bruker AXS Inc., 2013)'
_computing_structure_refinement 'SHELXL-2013 (Sheldrick, 2013)'
_computing_structure_solution 'SHELXS-2013 (Sheldrick, 2013)'
_diffrn_ambient_temperature 100.(2)
_diffrn_detector_area_resol_mean 10.4167
_diffrn_measured_fraction_theta_full 1.000
_diffrn_measured_fraction_theta_max 1.000
_diffrn_measurement_device_type 'Bruker D8 VENTURE'
_diffrn_measurement_method 'omega scan'
_diffrn_radiation_monochromator TRIUMPH
_diffrn_radiation_type MoK\a
_diffrn_radiation_wavelength 0.71073
_diffrn_reflns_av_R_equivalents 0.0226
_diffrn_reflns_av_unetI/netI 0.0139
_diffrn_reflns_limit_h_max 18
_diffrn_reflns_limit_h_min -18
_diffrn_reflns_limit_k_max 11
_diffrn_reflns_limit_k_min -11
_diffrn_reflns_limit_l_max 27
_diffrn_reflns_limit_l_min -27
_diffrn_reflns_number 22761
_diffrn_reflns_theta_full 25.49
_diffrn_reflns_theta_max 25.49
_diffrn_reflns_theta_min 2.51
_diffrn_source 'fine focus sealed tube'
_exptl_absorpt_coefficient_mu 0.459
_exptl_absorpt_correction_T_max 0.93
_exptl_absorpt_correction_T_min 0.86
_exptl_absorpt_correction_type multi-scan
_exptl_absorpt_process_details 'SADABS V2012/1 (Bruker AXS Inc.)'
_exptl_crystal_colour colourless
_exptl_crystal_density_diffrn 1.441
_exptl_crystal_density_method 'not measured'
_exptl_crystal_description prism
_exptl_crystal_F_000 1520
_exptl_crystal_recrystallization_method 'Re-crystallisation from solvent: DMSO, water'
_exptl_crystal_size_max 0.417
_exptl_crystal_size_mid 0.248
_exptl_crystal_size_min 0.172
_refine_diff_density_max 0.391
_refine_diff_density_min -0.159
_refine_ls_extinction_method none
_refine_ls_goodness_of_fit_ref 1.099
_refine_ls_hydrogen_treatment mixed
_refine_ls_matrix_type full
_refine_ls_number_parameters 209
_refine_ls_number_reflns 3094
_refine_ls_number_restraints 0
_refine_ls_restrained_S_all 1.099
_refine_ls_R_factor_all 0.0326
_refine_ls_R_factor_gt 0.0275
_refine_ls_shift/su_max 0.000
_refine_ls_shift/su_mean 0.000
_refine_ls_structure_factor_coef Fsqd
_refine_ls_weighting_details 'w=1/[\s^2^(Fo^2^)+(0.0328P)^2^+3.5960P] where P=(Fo^2^+2Fc^2^)/3'
_refine_ls_weighting_scheme calc
_refine_ls_wR_factor_gt 0.0675
_refine_ls_wR_factor_ref 0.0702
_reflns_number_gt 2777
_reflns_number_total 3094
_reflns_threshold_expression 'I > 2\s(I)'
_cod_data_source_file c7ob03123h2.cif
_cod_data_source_block I
_cod_depositor_comments 'Adding full bibliography for 7156094--7156095.cif.'
_cod_database_code 7156094

loop_
_space_group_symop_operation_xyz
'x, y, z'
'-x, y, -z+1/2'
'x+1/2, y+1/2, z'
'-x+1/2, y+1/2, -z+1/2'
'-x, -y, -z'
'x, -y, z-1/2'
'-x+1/2, -y+1/2, -z'
'x+1/2, -y+1/2, z-1/2'

loop_
_atom_site_type_symbol
_atom_site_label
_atom_site_fract_x
_atom_site_fract_y
_atom_site_fract_z
_atom_site_U_iso_or_equiv
_atom_site_adp_type
_atom_site_calc_flag
_atom_site_refinement_flags_adp
_atom_site_refinement_flags_posn
_atom_site_occupancy
S S1 0.32176(3) 0.05301(4) 0.16596(2) 0.02170(11) Uani d . . 1
S S2 0.29144(3) 0.16712(4) 0.09219(2) 0.02156(11) Uani d . . 1
O O1 0.33761(7) 0.58895(12) 0.21779(5) 0.0219(3) Uani d . . 1
O O2 0.61812(7) 0.58510(12) 0.47063(5) 0.0264(3) Uani d . . 1
N N1 0.47097(8) 0.53977(14) 0.34748(6) 0.0171(3) Uani d . . 1
N N2 0.37176(9) 0.39211(14) 0.27071(6) 0.0187(3) Uani d . . 1
N N3 0.55452(9) 0.38918(15) 0.43169(6) 0.0208(3) Uani d . . 1
C C1 0.52196(9) 0.61105(17) 0.38621(7) 0.0178(3) Uani d . . 1
C C2 0.53098(10) 0.75590(17) 0.38441(7) 0.0212(3) Uani d . . 1
H H2 0.5689 0.8029 0.412 0.025 Uiso calc U R 1
C C3 0.48370(10) 0.83012(17) 0.34164(7) 0.0222(4) Uani d . . 1
H H3 0.4876 0.9294 0.3399 0.027 Uiso calc U R 1
C C4 0.43054(10) 0.75758(17) 0.30143(7) 0.0203(3) Uani d . . 1
H H4 0.397 0.806 0.2717 0.024 Uiso calc U R 1
C C5 0.42738(9) 0.61261(17) 0.30546(7) 0.0172(3) Uani d . . 1
C C6 0.37391(10) 0.52974(16) 0.26033(7) 0.0174(3) Uani d . . 1
C C7 0.32300(10) 0.29496(17) 0.23315(7) 0.0206(3) Uani d . . 1
H H7A 0.2983 0.3451 0.198 0.025 Uiso calc U R 1
H H7B 0.2745 0.2558 0.2551 0.025 Uiso calc U R 1
C C8 0.38069(10) 0.17675(17) 0.21344(7) 0.0205(3) Uani d . . 1
H H8A 0.4053 0.1269 0.2487 0.025 Uiso calc U R 1
H H8B 0.4293 0.2165 0.1919 0.025 Uiso calc U R 1
C C9 0.38749(11) 0.15305(17) 0.04842(7) 0.0232(4) Uani d . . 1
H H9A 0.4363 0.1166 0.0737 0.028 Uiso calc U R 1
H H9B 0.3761 0.0855 0.0158 0.028 Uiso calc U R 1
C C10 0.41250(11) 0.29363(18) 0.02281(7) 0.0254(4) Uani d . . 1
H H10A 0.4573 0.2791 -0.0066 0.03 Uiso calc U R 1
H H10B 0.3612 0.336 0.002 0.03 Uiso calc U R 1
C C11 0.56962(10) 0.52696(17) 0.43350(7) 0.0196(3) Uani d . . 1
S S1S 0.36516(2) 0.16203(4) 0.42017(2) 0.01901(11) Uani d . . 1
O O1S 0.42455(7) 0.19346(12) 0.37042(5) 0.0242(3) Uani d . . 1
C C1S 0.28142(11) 0.29006(18) 0.41544(7) 0.0253(4) Uani d . . 1
H H1S1 0.3055 0.3822 0.426 0.038 Uiso calc U R 1
H H1S2 0.2364 0.2655 0.4428 0.038 Uiso calc U R 1
H H1S3 0.2563 0.293 0.3749 0.038 Uiso calc U R 1
C C2S 0.30057(11) 0.01557(18) 0.39715(8) 0.0255(4) Uani d . . 1
H H2S1 0.2735 0.0342 0.3579 0.038 Uiso calc U R 1
H H2S2 0.2555 0 0.4256 0.038 Uiso calc U R 1
H H2S3 0.3372 -0.0681 0.3953 0.038 Uiso calc U R 1
H H1N 0.3939(12) 0.364(2) 0.2999(8) 0.022(5) Uiso d . . 1
H H3N 0.5182(13) 0.362(2) 0.4072(9) 0.030(5) Uiso d . . 1

loop_
_atom_site_aniso_label
_atom_site_aniso_U_11
_atom_site_aniso_U_22
_atom_site_aniso_U_33
_atom_site_aniso_U_12
_atom_site_aniso_U_13
_atom_site_aniso_U_23
S1 0.0258(2) 0.0164(2) 0.0228(2) -0.00257(16) -0.00023(16) -0.00243(16)
S2 0.0190(2) 0.0223(2) 0.0230(2) -0.00046(16) -0.00377(16) -0.00199(16)
O1 0.0224(6) 0.0238(6) 0.0194(6) 0.0022(5) -0.0015(5) 0.0022(5)
O2 0.0262(6) 0.0281(6) 0.0243(6) -0.0025(5) -0.0063(5) -0.0069(5)
N1 0.0146(6) 0.0192(7) 0.0175(6) -0.0005(5) 0.0027(5) -0.0023(5)
N2 0.0198(7) 0.0177(7) 0.0183(7) 0.0002(6) -0.0049(6) -0.0007(6)
N3 0.0213(7) 0.0207(7) 0.0197(7) -0.0001(6) -0.0055(6) -0.0018(6)
C1 0.0148(7) 0.0204(8) 0.0186(8) -0.0009(6) 0.0042(6) -0.0042(6)
C2 0.0183(8) 0.0213(8) 0.0241(8) -0.0044(6) 0.0036(6) -0.0068(7)
C3 0.0221(8) 0.0160(8) 0.0289(9) -0.0017(6) 0.0057(7) -0.0019(7)
C4 0.0188(8) 0.0200(8) 0.0224(8) 0.0011(6) 0.0037(6) 0.0017(7)
C5 0.0144(7) 0.0196(8) 0.0178(8) 0.0001(6) 0.0040(6) -0.0008(6)
C6 0.0141(7) 0.0207(8) 0.0176(8) 0.0007(6) 0.0043(6) -0.0016(6)
C7 0.0188(8) 0.0198(8) 0.0228(8) -0.0006(7) -0.0037(6) -0.0036(7)
C8 0.0201(8) 0.0206(8) 0.0206(8) 0.0007(6) -0.0029(6) -0.0026(6)
C9 0.0254(9) 0.0235(9) 0.0207(8) -0.0012(7) 0.0000(7) -0.0054(7)
C10 0.0292(9) 0.0287(9) 0.0179(8) -0.0038(8) -0.0020(7) -0.0013(7)
C11 0.0155(8) 0.0245(9) 0.0189(8) 0.0006(6) 0.0030(6) -0.0054(7)
S1S 0.0194(2) 0.0165(2) 0.0206(2) 0.00015(15) -0.00478(15) 0.00082(15)
O1S 0.0218(6) 0.0221(6) 0.0287(6) -0.0025(5) 0.0004(5) 0.0029(5)
C1S 0.0280(9) 0.0211(8) 0.0265(9) 0.0071(7) -0.0041(7) -0.0012(7)
C2S 0.0233(9) 0.0199(8) 0.0331(9) -0.0028(7) -0.0004(7) -0.0025(7)

loop_
_atom_type_symbol
_atom_type_description
_atom_type_scat_dispersion_real
_atom_type_scat_dispersion_imag
_atom_type_scat_source
C C 0.0033 0.0016 'International Tables Vol C Tables 4.2.6.8 and 6.1.1.4'
H H 0.0000 0.0000 'International Tables Vol C Tables 4.2.6.8 and 6.1.1.4'
N N 0.0061 0.0033 'International Tables Vol C Tables 4.2.6.8 and 6.1.1.4'
O O 0.0106 0.0060 'International Tables Vol C Tables 4.2.6.8 and 6.1.1.4'
S S 0.1246 0.1234 'International Tables Vol C Tables 4.2.6.8 and 6.1.1.4'

loop_
_geom_angle_atom_site_label_1
_geom_angle_atom_site_label_2
_geom_angle_atom_site_label_3
_geom_angle_site_symmetry_1
_geom_angle_site_symmetry_3
_geom_angle
C8 S1 S2 . . 103.27(6)
C9 S2 S1 . . 104.03(6)
C5 N1 C1 . . 117.76(14)
C6 N2 C7 . . 122.91(14)
C6 N2 H1N . . 118.6(14)
C7 N2 H1N . . 118.2(14)
C11 N3 C10 . 2_655 122.77(14)
C11 N3 H3N . . 116.5(14)
C10 N3 H3N 2_655 . 119.8(14)
N1 C1 C2 . . 122.90(15)
N1 C1 C11 . . 116.80(14)
C2 C1 C11 . . 120.30(14)
C3 C2 C1 . . 118.64(15)
C3 C2 H2 . . 120.7
C1 C2 H2 . . 120.7
C2 C3 C4 . . 118.98(15)
C2 C3 H3 . . 120.5
C4 C3 H3 . . 120.5
C3 C4 C5 . . 118.48(15)
C3 C4 H4 . . 120.8
C5 C4 H4 . . 120.8
N1 C5 C4 . . 123.19(14)
N1 C5 C6 . . 116.96(14)
C4 C5 C6 . . 119.85(14)
O1 C6 N2 . . 125.13(15)
O1 C6 C5 . . 120.43(14)
N2 C6 C5 . . 114.43(14)
N2 C7 C8 . . 110.53(13)
N2 C7 H7A . . 109.5
C8 C7 H7A . . 109.5
N2 C7 H7B . . 109.5
C8 C7 H7B . . 109.5
H7A C7 H7B . . 108.1
C7 C8 S1 . . 111.78(11)
C7 C8 H8A . . 109.3
S1 C8 H8A . . 109.3
C7 C8 H8B . . 109.3
S1 C8 H8B . . 109.3
H8A C8 H8B . . 107.9
C10 C9 S2 . . 111.66(12)
C10 C9 H9A . . 109.3
S2 C9 H9A . . 109.3
C10 C9 H9B . . 109.3
S2 C9 H9B . . 109.3
H9A C9 H9B . . 107.9
N3 C10 C9 2_655 . 111.84(13)
N3 C10 H10A 2_655 . 109.2
C9 C10 H10A . . 109.2
N3 C10 H10B 2_655 . 109.2
C9 C10 H10B . . 109.2
H10A C10 H10B . . 107.9
O2 C11 N3 . . 124.34(15)
O2 C11 C1 . . 120.60(15)
N3 C11 C1 . . 115.06(13)
O1S S1S C1S . . 106.44(7)
O1S S1S C2S . . 106.78(7)
C1S S1S C2S . . 97.09(8)
S1S C1S H1S1 . . 109.5
S1S C1S H1S2 . . 109.5
H1S1 C1S H1S2 . . 109.5
S1S C1S H1S3 . . 109.5
H1S1 C1S H1S3 . . 109.5
H1S2 C1S H1S3 . . 109.5
S1S C2S H2S1 . . 109.5
S1S C2S H2S2 . . 109.5
H2S1 C2S H2S2 . . 109.5
S1S C2S H2S3 . . 109.5
H2S1 C2S H2S3 . . 109.5
H2S2 C2S H2S3 . . 109.5

loop_
_geom_bond_atom_site_label_1
_geom_bond_atom_site_label_2
_geom_bond_site_symmetry_2
_geom_bond_distance
S1 C8 . 1.8140(16)
S1 S2 . 2.0296(6)
S2 C9 . 1.8256(17)
O1 C6 . 1.2297(19)
O2 C11 . 1.2326(19)
N1 C5 . 1.336(2)
N1 C1 . 1.3380(19)
N2 C6 . 1.334(2)
N2 C7 . 1.446(2)
N2 H1N . 0.780(19)
N3 C11 . 1.335(2)
N3 C10 2_655 1.450(2)
N3 H3N . 0.81(2)
C1 C2 . 1.389(2)
C1 C11 . 1.504(2)
C2 C3 . 1.382(2)
C2 H2 . 0.95
C3 C4 . 1.384(2)
C3 H3 . 0.95
C4 C5 . 1.387(2)
C4 H4 . 0.95
C5 C6 . 1.509(2)
C7 C8 . 1.517(2)
C7 H7A . 0.99
C7 H7B . 0.99
C8 H8A . 0.99
C8 H8B . 0.99
C9 C10 . 1.517(2)
C9 H9A . 0.99
C9 H9B . 0.99
C10 N3 2_655 1.450(2)
C10 H10A . 0.99
C10 H10B . 0.99
S1S O1S . 1.5134(12)
S1S C1S . 1.7795(16)
S1S C2S . 1.7816(17)
C1S H1S1 . 0.98
C1S H1S2 . 0.98
C1S H1S3 . 0.98
C2S H2S1 . 0.98
C2S H2S2 . 0.98
C2S H2S3 . 0.98

loop_
_geom_hbond_atom_site_label_D
_geom_hbond_atom_site_label_H
_geom_hbond_atom_site_label_A
_geom_hbond_site_symmetry_A
_geom_hbond_distance_DH
_geom_hbond_distance_HA
_geom_hbond_distance_DA
_geom_hbond_angle_DHA
C7 H7A S2 . 0.99 2.93 3.4281(16) 112.0
C7 H7B O1 4_545 0.99 2.45 3.391(2) 158.4
C9 H9A O1S 2_655 0.99 2.55 3.390(2) 142.1
C1S H1S1 O2 5_666 0.98 2.59 3.181(2) 118.8
C1S H1S2 O2 3_445 0.98 2.61 3.469(2) 146.7
C1S H1S3 S1 4 0.98 2.89 3.4591(17) 117.8
C2S H2S1 O1 4_545 0.98 2.43 3.365(2) 159.6
C2S H2S2 O2 3_445 0.98 2.53 3.402(2) 148.2
N2 H1N O1S . 0.780(19) 2.31(2) 3.0298(18) 154.0(18)
N3 H3N N1 . 0.81(2) 2.27(2) 2.6726(19) 111.5(17)
N3 H3N O1S . 0.81(2) 2.30(2) 3.0329(18) 150.8(19)

loop_
_geom_torsion_atom_site_label_1
_geom_torsion_atom_site_label_2
_geom_torsion_atom_site_label_3
_geom_torsion_atom_site_label_4
_geom_torsion_site_symmetry_1
_geom_torsion_site_symmetry_4
_geom_torsion
C5 N1 C1 C2 . . 0.1(2)
C5 N1 C1 C11 . . 179.35(13)
N1 C1 C2 C3 . . 1.6(2)
C11 C1 C2 C3 . . -177.64(14)
C1 C2 C3 C4 . . -1.3(2)
C2 C3 C4 C5 . . -0.5(2)
C1 N1 C5 C4 . . -2.1(2)
C1 N1 C5 C6 . . 176.89(13)
C3 C4 C5 N1 . . 2.3(2)
C3 C4 C5 C6 . . -176.67(13)
C7 N2 C6 O1 . . -2.1(2)
C7 N2 C6 C5 . . 178.99(13)
N1 C5 C6 O1 . . -174.27(13)
C4 C5 C6 O1 . . 4.7(2)
N1 C5 C6 N2 . . 4.74(19)
C4 C5 C6 N2 . . -176.26(14)
C6 N2 C7 C8 . . 126.67(16)
N2 C7 C8 S1 . . -179.78(11)
S2 S1 C8 C7 . . 66.54(12)
S1 S2 C9 C10 . . -135.64(11)
S2 C9 C10 N3 . 2_655 69.71(16)
C10 N3 C11 O2 2_655 . 6.2(2)
C10 N3 C11 C1 2_655 . -173.39(14)
N1 C1 C11 O2 . . 179.67(14)
C2 C1 C11 O2 . . -1.1(2)
N1 C1 C11 N3 . . -0.7(2)
C2 C1 C11 N3 . . 178.54(14)
